data_1574588
loop_
_publ_author_name
'Xue, Minying'
'To, Wai-Pong'
'Cheng, Gang'
'Zhang, Yuzhen'
'Tang, Zhou'
'Du, Lili'
'Low, Kam-Hung'
'Wan, Qingyun'
'Che, Chi-Ming'

_publ_section_title
;
 3MMLCT excited states of luminescent binuclear PdII complexes: excited
 state inner-sphere electron-transfer reactions and application
;
_journal_issue 24
_journal_name_full 'Chemical Science'
_journal_page_first 10701
_journal_page_last 10713
_journal_paper_doi 10.1039/D4SC08612K
_journal_volume 16
_journal_year 2025
_chemical_formula_moiety 'C52 H42 N10 Pd2'
_chemical_formula_sum 'C52 H42 N10 Pd2'
_chemical_formula_weight 1019.75
_space_group_crystal_system monoclinic
_space_group_IT_number 15
_space_group_name_Hall '-C 2yc'
_space_group_name_H-M_alt 'C 1 2/c 1'
_atom_sites_solution_hydrogens geom
_atom_sites_solution_primary dual
_atom_sites_solution_secondary difmap
_audit_creation_method SHELXL-2018/3
_audit_update_record
;
2020-07-24 deposited with the CCDC.	2025-05-05 downloaded from the CCDC.
;
_cell_angle_alpha 90
_cell_angle_beta 109.737(3)
_cell_angle_gamma 90
_cell_formula_units_Z 4
_cell_length_a 19.9715(11)
_cell_length_b 17.5055(10)
_cell_length_c 13.1183(8)
_cell_measurement_reflns_used 1559
_cell_measurement_temperature 173(2)
_cell_measurement_theta_max 63.50
_cell_measurement_theta_min 4.22
_cell_volume 4316.9(4)
_computing_cell_refinement 'SAINT V8.38A (Bruker AXS Inc., 2017)'
_computing_data_collection 'APEX3 v2018.7-2 (Bruker-AXS, 2018)'
_computing_data_reduction 'SAINT V8.38A (Bruker AXS Inc., 2017)'
_computing_molecular_graphics 'shelXle (C.B. Huebschle, rev 924)'
_computing_publication_material 'XP, VERSION 5'
_computing_structure_refinement 'SHELXL-2018/3 (Sheldrick, 2018)'
_computing_structure_solution 'SHELXT 2014/5 (Sheldrick, 2014)'
_diffrn_ambient_temperature 173(2)
_diffrn_detector_area_resol_mean 7.3910
_diffrn_measured_fraction_theta_full 0.988
_diffrn_measured_fraction_theta_max 0.980
_diffrn_measurement_device_type
;
'Bruker D8 VENTURE KAPPA goniometer PHOTON II CPAD'
;
_diffrn_measurement_method '\f and \w scans'
_diffrn_radiation_type GaK\a
_diffrn_radiation_wavelength 1.34138
_diffrn_reflns_av_R_equivalents 0.0703
_diffrn_reflns_av_unetI/netI 0.0629
_diffrn_reflns_Laue_measured_fraction_full 0.988
_diffrn_reflns_Laue_measured_fraction_max 0.980
_diffrn_reflns_limit_h_max 25
_diffrn_reflns_limit_h_min -26
_diffrn_reflns_limit_k_max 19
_diffrn_reflns_limit_k_min -23
_diffrn_reflns_limit_l_max 17
_diffrn_reflns_limit_l_min -17
_diffrn_reflns_number 17688
_diffrn_reflns_point_group_measured_fraction_full 0.988
_diffrn_reflns_point_group_measured_fraction_max 0.980
_diffrn_reflns_theta_full 53.594
_diffrn_reflns_theta_max 63.697
_diffrn_reflns_theta_min 4.092
_diffrn_source 'Excillum MetalJet D2'
_exptl_absorpt_coefficient_mu 4.820
_exptl_absorpt_correction_T_max 0.2666
_exptl_absorpt_correction_T_min 0.1509
_exptl_absorpt_correction_type multi-scan
_exptl_absorpt_process_details
;
SADABS-2014/5 - Bruker AXS area detector scaling and absorption correction
;
_exptl_crystal_colour yellow
_exptl_crystal_density_diffrn 1.569
_exptl_crystal_description block
_exptl_crystal_F_000 2064
_exptl_crystal_size_max 0.244
_exptl_crystal_size_mid 0.231
_exptl_crystal_size_min 0.078
_refine_diff_density_max 0.790
_refine_diff_density_min -0.984
_refine_diff_density_rms 0.130
_refine_ls_extinction_method none
_refine_ls_goodness_of_fit_ref 1.094
_refine_ls_hydrogen_treatment constr
_refine_ls_matrix_type full
_refine_ls_number_parameters 290
_refine_ls_number_reflns 5304
_refine_ls_number_restraints 0
_refine_ls_restrained_S_all 1.094
_refine_ls_R_factor_all 0.0596
_refine_ls_R_factor_gt 0.0428
_refine_ls_shift/su_max 0.002
_refine_ls_shift/su_mean 0.000
_refine_ls_structure_factor_coef Fsqd
_refine_ls_weighting_details 'w=1/[\s^2^(Fo^2^)+(0.0464P)^2^+7.9316P] where P=(Fo^2^+2Fc^2^)/3'
_refine_ls_weighting_scheme calc
_refine_ls_wR_factor_gt 0.1060
_refine_ls_wR_factor_ref 0.1179
_reflns_Friedel_coverage 0.000
_reflns_number_gt 4273
_reflns_number_total 5304
_reflns_threshold_expression 'I > 2\s(I)'
_cod_data_source_file d4sc08612k2.cif
_cod_data_source_block ga_CHEM0872
_cod_depositor_comments 'Adding full bibliography for 1574586--1574591.cif.'
_cod_original_sg_symbol_H-M 'C 2/c'
_cod_database_code 1574588
_shelx_shelxl_version_number 2018/3
_shelx_space_group_comment
;
The symmetry employed for this shelxl refinement is uniquely defined
by the following loop, which should always be used as a source of
symmetry information in preference to the above space-group names.
They are only intended as comments.
;
_shelx_estimated_absorpt_t_min 0.386
_shelx_estimated_absorpt_t_max 0.705

loop_
_space_group_symop_operation_xyz
'x, y, z'
'-x, y, -z+1/2'
'x+1/2, y+1/2, z'
'-x+1/2, y+1/2, -z+1/2'
'-x, -y, -z'
'x, -y, z-1/2'
'-x+1/2, -y+1/2, -z'
'x+1/2, -y+1/2, z-1/2'

loop_
_atom_site_label
_atom_site_type_symbol
_atom_site_fract_x
_atom_site_fract_y
_atom_site_fract_z
_atom_site_U_iso_or_equiv
_atom_site_adp_type
_atom_site_occupancy
_atom_site_site_symmetry_order
_atom_site_calc_flag
_atom_site_refinement_flags_posn
_atom_site_refinement_flags_adp
_atom_site_refinement_flags_occupancy
_atom_site_disorder_assembly
_atom_site_disorder_group
Pd1 Pd 0.51233(2) 0.28831(2) 0.36370(2) 0.02425(9) Uani 1 1 d . . . . .
N1 N 0.40264(16) 0.42128(18) 0.3314(2) 0.0294(6) Uani 1 1 d . . . . .
N2 N 0.51523(16) 0.45039(19) 0.3834(2) 0.0296(6) Uani 1 1 d . . . . .
N3 N 0.50580(19) 0.5898(2) 0.3729(3) 0.0357(7) Uani 1 1 d . . . . .
N4 N 0.57032(16) 0.18969(18) 0.3588(2) 0.0268(6) Uani 1 1 d . . . . .
N5 N 0.58014(16) 0.21547(18) 0.1893(2) 0.0287(6) Uani 1 1 d . . . . .
C1 C 0.46818(19) 0.3906(2) 0.3610(3) 0.0269(7) Uani 1 1 d . . . . .
C2 C 0.4071(2) 0.5010(2) 0.3303(3) 0.0307(8) Uani 1 1 d . . . . .
C3 C 0.3560(2) 0.5578(2) 0.3010(3) 0.0352(8) Uani 1 1 d . . . . .
H3 H 0.306492 0.547147 0.277557 0.042 Uiso 1 1 calc R U . . .
C4 C 0.3828(2) 0.6318(3) 0.3084(3) 0.0405(9) Uani 1 1 d . . . . .
H4 H 0.350927 0.673815 0.288908 0.049 Uiso 1 1 calc R U . . .
C5 C 0.4559(2) 0.6447(2) 0.3442(3) 0.0393(9) Uani 1 1 d . . . . .
H5 H 0.471620 0.696191 0.348593 0.047 Uiso 1 1 calc R U . . .
C6 C 0.4787(2) 0.5195(2) 0.3639(3) 0.0304(7) Uani 1 1 d . . . . .
C7 C 0.3361(2) 0.3793(2) 0.3032(4) 0.0377(9) Uani 1 1 d . . . . .
H7A H 0.298234 0.409084 0.251304 0.057 Uiso 1 1 calc R U . . .
H7B H 0.324039 0.370267 0.368646 0.057 Uiso 1 1 calc R U . . .
H7C H 0.341271 0.330235 0.270648 0.057 Uiso 1 1 calc R U . . .
C8 C 0.58856(18) 0.4320(2) 0.4183(3) 0.0266(7) Uani 1 1 d . . . . .
C9 C 0.6424(2) 0.4860(2) 0.4489(3) 0.0353(8) Uani 1 1 d . . . . .
H9 H 0.631715 0.539080 0.444113 0.042 Uiso 1 1 calc R U . . .
C10 C 0.7126(2) 0.4604(3) 0.4870(3) 0.0395(9) Uani 1 1 d . . . . .
H10 H 0.750672 0.496079 0.509438 0.047 Uiso 1 1 calc R U . . .
C11 C 0.7266(2) 0.3827(3) 0.4921(3) 0.0398(9) Uani 1 1 d . . . . .
H11 H 0.774455 0.365261 0.519347 0.048 Uiso 1 1 calc R U . . .
C12 C 0.6711(2) 0.3294(3) 0.4574(3) 0.0361(8) Uani 1 1 d . . . . .
H12 H 0.681981 0.276397 0.460295 0.043 Uiso 1 1 calc R U . . .
C13 C 0.60025(19) 0.3527(2) 0.4187(3) 0.0283(7) Uani 1 1 d . . . . .
C14 C 0.59443(18) 0.1752(2) 0.2791(3) 0.0261(7) Uani 1 1 d . . . . .
H14 H 0.624662 0.132068 0.286868 0.031 Uiso 1 1 calc R U . . .
C15 C 0.58268(19) 0.1356(2) 0.4434(3) 0.0296(7) Uani 1 1 d . . . . .
C16 C 0.5997(2) 0.1614(3) 0.5494(3) 0.0405(9) Uani 1 1 d . . . . .
H16 H 0.601926 0.214727 0.563453 0.049 Uiso 1 1 calc R U . . .
C17 C 0.6133(3) 0.1107(3) 0.6342(4) 0.0515(12) Uani 1 1 d . . . . .
H17 H 0.625131 0.129238 0.706214 0.062 Uiso 1 1 calc R U . . .
C18 C 0.6099(3) 0.0332(3) 0.6149(5) 0.0614(15) Uani 1 1 d . . . . .
H18 H 0.619894 -0.001691 0.673671 0.074 Uiso 1 1 calc R U . . .
C19 C 0.5921(3) 0.0063(3) 0.5106(4) 0.0523(12) Uani 1 1 d . . . . .
H19 H 0.589612 -0.047201 0.497551 0.063 Uiso 1 1 calc R U . . .
C20 C 0.5776(2) 0.0571(2) 0.4239(4) 0.0376(9) Uani 1 1 d . . . . .
H20 H 0.564376 0.038298 0.351890 0.045 Uiso 1 1 calc R U . . .
C21 C 0.6179(2) 0.1986(2) 0.1185(3) 0.0296(7) Uani 1 1 d . . . . .
C22 C 0.6873(2) 0.1705(2) 0.1516(3) 0.0357(8) Uani 1 1 d . . . . .
H22 H 0.711789 0.160837 0.226176 0.043 Uiso 1 1 calc R U . . .
C23 C 0.7212(2) 0.1564(3) 0.0762(4) 0.0405(10) Uani 1 1 d . . . . .
H23 H 0.767885 0.135659 0.099944 0.049 Uiso 1 1 calc R U . . .
C24 C 0.6881(3) 0.1719(3) -0.0317(4) 0.0470(11) Uani 1 1 d . . . . .
H24 H 0.711482 0.162297 -0.082506 0.056 Uiso 1 1 calc R U . . .
C25 C 0.6200(3) 0.2018(3) -0.0651(4) 0.0515(13) Uani 1 1 d . . . . .
H25 H 0.596892 0.213983 -0.139344 0.062 Uiso 1 1 calc R U . . .
C26 C 0.5853(2) 0.2143(3) 0.0088(3) 0.0437(11) Uani 1 1 d . . . . .
H26 H 0.538208 0.233890 -0.016013 0.052 Uiso 1 1 calc R U . . .

loop_
_atom_site_aniso_label
_atom_site_aniso_U_11
_atom_site_aniso_U_22
_atom_site_aniso_U_33
_atom_site_aniso_U_23
_atom_site_aniso_U_13
_atom_site_aniso_U_12
Pd1 0.02051(14) 0.02427(15) 0.02720(13) -0.00136(9) 0.00706(9) -0.00040(10)
N1 0.0269(15) 0.0284(17) 0.0329(14) -0.0009(12) 0.0101(12) -0.0002(12)
N2 0.0291(15) 0.0269(16) 0.0321(14) -0.0028(12) 0.0094(12) -0.0006(13)
N3 0.0439(19) 0.0269(17) 0.0345(16) -0.0040(13) 0.0107(14) -0.0032(14)
N4 0.0248(14) 0.0236(15) 0.0311(14) 0.0019(11) 0.0081(11) 0.0035(12)
N5 0.0240(14) 0.0303(17) 0.0309(14) -0.0001(12) 0.0080(12) 0.0035(12)
C1 0.0265(17) 0.0270(19) 0.0266(15) 0.0003(13) 0.0082(13) 0.0001(14)
C2 0.0336(18) 0.030(2) 0.0283(16) -0.0040(14) 0.0106(14) 0.0018(15)
C3 0.0348(19) 0.035(2) 0.0345(18) -0.0018(16) 0.0094(16) 0.0070(17)
C4 0.047(2) 0.033(2) 0.0353(19) -0.0008(16) 0.0068(17) 0.0118(19)
C5 0.051(2) 0.029(2) 0.0333(18) 0.0003(15) 0.0089(17) 0.0027(18)
C6 0.0340(18) 0.0279(19) 0.0286(16) -0.0042(14) 0.0096(14) 0.0014(15)
C7 0.0255(17) 0.036(2) 0.050(2) -0.0051(18) 0.0109(16) 0.0011(16)
C8 0.0236(16) 0.0288(19) 0.0254(15) -0.0009(13) 0.0056(13) -0.0039(14)
C9 0.035(2) 0.033(2) 0.0346(18) -0.0036(16) 0.0085(15) -0.0084(17)
C10 0.0296(19) 0.044(2) 0.043(2) -0.0052(18) 0.0095(16) -0.0134(18)
C11 0.0222(17) 0.046(3) 0.047(2) -0.0062(19) 0.0068(16) -0.0052(17)
C12 0.0292(18) 0.037(2) 0.0393(19) -0.0034(16) 0.0081(16) -0.0030(17)
C13 0.0266(16) 0.0289(19) 0.0293(16) -0.0017(13) 0.0095(13) -0.0053(14)
C14 0.0210(15) 0.0250(18) 0.0308(16) -0.0021(13) 0.0068(13) 0.0023(13)
C15 0.0248(16) 0.031(2) 0.0334(17) 0.0037(14) 0.0100(14) 0.0027(15)
C16 0.040(2) 0.044(2) 0.038(2) 0.0021(18) 0.0140(17) 0.0073(19)
C17 0.059(3) 0.065(3) 0.033(2) 0.010(2) 0.019(2) 0.017(3)
C18 0.070(4) 0.058(3) 0.064(3) 0.033(3) 0.033(3) 0.021(3)
C19 0.060(3) 0.035(3) 0.067(3) 0.017(2) 0.029(3) 0.006(2)
C20 0.038(2) 0.030(2) 0.046(2) 0.0033(17) 0.0165(18) 0.0031(17)
C21 0.0273(17) 0.0282(19) 0.0341(17) 0.0017(14) 0.0114(14) 0.0027(14)
C22 0.0294(18) 0.040(2) 0.0364(19) 0.0028(16) 0.0090(15) 0.0019(17)
C23 0.0288(19) 0.048(3) 0.048(2) -0.0012(19) 0.0171(17) 0.0065(18)
C24 0.048(3) 0.055(3) 0.047(2) 0.001(2) 0.028(2) 0.005(2)
C25 0.050(3) 0.070(4) 0.040(2) 0.012(2) 0.022(2) 0.016(2)
C26 0.035(2) 0.061(3) 0.038(2) 0.0103(19) 0.0144(17) 0.017(2)

loop_
_atom_type_symbol
_atom_type_description
_atom_type_scat_dispersion_real
_atom_type_scat_dispersion_imag
_atom_type_scat_source
C C 0.0137 0.0067 'International Tables Vol C Tables 4.2.6.8 and 6.1.1.4'
H H 0.0000 0.0000 'International Tables Vol C Tables 4.2.6.8 and 6.1.1.4'
N N 0.0241 0.0134 'International Tables Vol C Tables 4.2.6.8 and 6.1.1.4'
Pd Pd 0.0375 3.1039 'International Tables Vol C Tables 4.2.6.8 and 6.1.1.4'

loop_
_geom_angle_atom_site_label_1
_geom_angle_atom_site_label_2
_geom_angle_atom_site_label_3
_geom_angle
_geom_angle_site_symmetry_1
_geom_angle_site_symmetry_3
_geom_angle_publ_flag
C1 Pd1 C13 80.17(15) . . ?
C1 Pd1 N4 171.16(13) . . ?
C13 Pd1 N4 92.78(14) . . ?
C1 Pd1 N5 101.55(13) . 2_655 ?
C13 Pd1 N5 177.38(13) . 2_655 ?
N4 Pd1 N5 85.69(12) . 2_655 ?
C1 Pd1 Pd1 93.58(10) . 2_655 ?
C13 Pd1 Pd1 101.36(10) . 2_655 ?
N4 Pd1 Pd1 82.53(8) . 2_655 ?
N5 Pd1 Pd1 80.57(8) 2_655 2_655 ?
C1 N1 C2 110.0(3) . . ?
C1 N1 C7 126.1(3) . . ?
C2 N1 C7 123.9(3) . . ?
C1 N2 C6 110.2(3) . . ?
C1 N2 C8 117.1(3) . . ?
C6 N2 C8 132.7(3) . . ?
C6 N3 C5 113.2(4) . . ?
C14 N4 C15 118.7(3) . . ?
C14 N4 Pd1 122.6(2) . . ?
C15 N4 Pd1 118.7(2) . . ?
C14 N5 C21 118.3(3) . . ?
C14 N5 Pd1 120.5(2) . 2_655 ?
C21 N5 Pd1 120.0(2) . 2_655 ?
N1 C1 N2 106.7(3) . . ?
N1 C1 Pd1 138.2(3) . . ?
N2 C1 Pd1 114.5(3) . . ?
C3 C2 C6 120.3(4) . . ?
C3 C2 N1 132.6(4) . . ?
C6 C2 N1 107.0(3) . . ?
C2 C3 C4 114.8(4) . . ?
C2 C3 H3 122.6 . . ?
C4 C3 H3 122.6 . . ?
C3 C4 C5 120.6(4) . . ?
C3 C4 H4 119.7 . . ?
C5 C4 H4 119.7 . . ?
N3 C5 C4 124.9(4) . . ?
N3 C5 H5 117.5 . . ?
C4 C5 H5 117.5 . . ?
N3 C6 C2 126.1(4) . . ?
N3 C6 N2 127.9(4) . . ?
C2 C6 N2 106.0(3) . . ?
N1 C7 H7A 109.5 . . ?
N1 C7 H7B 109.5 . . ?
H7A C7 H7B 109.5 . . ?
N1 C7 H7C 109.5 . . ?
H7A C7 H7C 109.5 . . ?
H7B C7 H7C 109.5 . . ?
C9 C8 C13 124.1(4) . . ?
C9 C8 N2 123.7(4) . . ?
C13 C8 N2 112.2(3) . . ?
C8 C9 C10 118.2(4) . . ?
C8 C9 H9 120.9 . . ?
C10 C9 H9 120.9 . . ?
C11 C10 C9 119.6(4) . . ?
C11 C10 H10 120.2 . . ?
C9 C10 H10 120.2 . . ?
C10 C11 C12 120.9(4) . . ?
C10 C11 H11 119.6 . . ?
C12 C11 H11 119.6 . . ?
C13 C12 C11 121.2(4) . . ?
C13 C12 H12 119.4 . . ?
C11 C12 H12 119.4 . . ?
C12 C13 C8 115.9(3) . . ?
C12 C13 Pd1 128.6(3) . . ?
C8 C13 Pd1 115.4(3) . . ?
N4 C14 N5 125.4(3) . . ?
N4 C14 H14 117.3 . . ?
N5 C14 H14 117.3 . . ?
C16 C15 C20 118.7(4) . . ?
C16 C15 N4 119.1(4) . . ?
C20 C15 N4 122.2(4) . . ?
C17 C16 C15 120.9(4) . . ?
C17 C16 H16 119.5 . . ?
C15 C16 H16 119.5 . . ?
C16 C17 C18 120.1(5) . . ?
C16 C17 H17 119.9 . . ?
C18 C17 H17 119.9 . . ?
C19 C18 C17 120.0(4) . . ?
C19 C18 H18 120.0 . . ?
C17 C18 H18 120.0 . . ?
C18 C19 C20 120.4(5) . . ?
C18 C19 H19 119.8 . . ?
C20 C19 H19 119.8 . . ?
C19 C20 C15 119.8(4) . . ?
C19 C20 H20 120.1 . . ?
C15 C20 H20 120.1 . . ?
C26 C21 C22 117.3(4) . . ?
C26 C21 N5 118.2(3) . . ?
C22 C21 N5 124.4(3) . . ?
C21 C22 C23 120.7(4) . . ?
C21 C22 H22 119.6 . . ?
C23 C22 H22 119.6 . . ?
C24 C23 C22 121.0(4) . . ?
C24 C23 H23 119.5 . . ?
C22 C23 H23 119.5 . . ?
C23 C24 C25 118.9(4) . . ?
C23 C24 H24 120.6 . . ?
C25 C24 H24 120.6 . . ?
C24 C25 C26 120.5(4) . . ?
C24 C25 H25 119.8 . . ?
C26 C25 H25 119.8 . . ?
C25 C26 C21 121.6(4) . . ?
C25 C26 H26 119.2 . . ?
C21 C26 H26 119.2 . . ?

loop_
_geom_bond_atom_site_label_1
_geom_bond_atom_site_label_2
_geom_bond_distance
_geom_bond_site_symmetry_2
_geom_bond_publ_flag
Pd1 C1 1.992(4) . ?
Pd1 C13 2.005(4) . ?
Pd1 N4 2.092(3) . ?
Pd1 N5 2.157(3) 2_655 ?
Pd1 Pd1 2.8547(5) 2_655 ?
N1 C1 1.345(5) . ?
N1 C2 1.398(5) . ?
N1 C7 1.452(5) . ?
N2 C1 1.370(5) . ?
N2 C6 1.392(5) . ?
N2 C8 1.416(4) . ?
N3 C6 1.333(5) . ?
N3 C5 1.344(5) . ?
N4 C14 1.315(4) . ?
N4 C15 1.415(5) . ?
N5 C14 1.319(4) . ?
N5 C21 1.411(5) . ?
C2 C3 1.382(5) . ?
C2 C6 1.385(5) . ?
C3 C4 1.392(6) . ?
C3 H3 0.9500 . ?
C4 C5 1.392(6) . ?
C4 H4 0.9500 . ?
C5 H5 0.9500 . ?
C7 H7A 0.9800 . ?
C7 H7B 0.9800 . ?
C7 H7C 0.9800 . ?
C8 C9 1.385(5) . ?
C8 C13 1.407(5) . ?
C9 C10 1.395(6) . ?
C9 H9 0.9500 . ?
C10 C11 1.387(6) . ?
C10 H10 0.9500 . ?
C11 C12 1.402(5) . ?
C11 H11 0.9500 . ?
C12 C13 1.394(5) . ?
C12 H12 0.9500 . ?
C14 H14 0.9500 . ?
C15 C16 1.390(5) . ?
C15 C20 1.396(6) . ?
C16 C17 1.376(6) . ?
C16 H16 0.9500 . ?
C17 C18 1.378(8) . ?
C17 H17 0.9500 . ?
C18 C19 1.375(8) . ?
C18 H18 0.9500 . ?
C19 C20 1.395(6) . ?
C19 H19 0.9500 . ?
C20 H20 0.9500 . ?
C21 C26 1.392(5) . ?
C21 C22 1.395(5) . ?
C22 C23 1.396(5) . ?
C22 H22 0.9500 . ?
C23 C24 1.372(6) . ?
C23 H23 0.9500 . ?
C24 C25 1.382(6) . ?
C24 H24 0.9500 . ?
C25 C26 1.387(6) . ?
C25 H25 0.9500 . ?
C26 H26 0.9500 . ?
